data_4125588
loop_
_publ_author_name
'Campos, Jes\'us'

_publ_section_title
;
 Dihydrogen and Acetylene Activation by a Gold(I)/Platinum(0) Transition
 Metal Only Frustrated Lewis Pair.
;
_journal_issue 8
_journal_name_full 'Journal of the American Chemical Society'
_journal_page_first 2944
_journal_page_last 2947
_journal_paper_doi 10.1021/jacs.7b00491
_journal_volume 139
_journal_year 2017
_chemical_formula_moiety 'C58 H99 Au P3 Pt, C2 F6 N O4 S2'
_chemical_formula_sum 'C60 H99 Au F6 N O4 P3 Pt S2'
_chemical_formula_weight 1561.48
_space_group_crystal_system monoclinic
_space_group_IT_number 14
_space_group_name_Hall '-P 2ybc'
_space_group_name_H-M_alt 'P 1 21/c 1'
_symmetry_space_group_name_Hall '-P 2ybc'
_symmetry_space_group_name_H-M 'P 1 21/c 1'
_atom_sites_solution_hydrogens mixed
_audit_creation_method SHELXL-2014/7
_cell_angle_alpha 90
_cell_angle_beta 107.3670(10)
_cell_angle_gamma 90
_cell_formula_units_Z 4
_cell_length_a 26.7430(6)
_cell_length_b 12.8498(3)
_cell_length_c 20.3054(5)
_cell_measurement_reflns_used 9920
_cell_measurement_temperature 193(2)
_cell_measurement_theta_max 27.92
_cell_measurement_theta_min 2.39
_cell_volume 6659.7(3)
_computing_cell_refinement 'Bruker SAINT'
_computing_data_collection 'Bruker APEX2'
_computing_data_reduction 'Bruker SAINT A'
_computing_structure_refinement 'SHELXL-2014/7 (Sheldrick, 2014)'
_computing_structure_solution 'SHELXT 2014/5 (Sheldrick, 2014)'
_diffrn_ambient_temperature 193(2)
_diffrn_measured_fraction_theta_full 0.999
_diffrn_measured_fraction_theta_max 0.999
_diffrn_measurement_device_type 'Bruker APEX-II CCD'
_diffrn_measurement_method '\f and \w scans'
_diffrn_radiation_monochromator graphite
_diffrn_radiation_source 'fine-focus sealed tube'
_diffrn_radiation_type MoK\a
_diffrn_radiation_wavelength 0.71073
_diffrn_reflns_av_R_equivalents 0.0317
_diffrn_reflns_av_unetI/netI 0.0263
_diffrn_reflns_Laue_measured_fraction_full 0.999
_diffrn_reflns_Laue_measured_fraction_max 0.999
_diffrn_reflns_limit_h_max 34
_diffrn_reflns_limit_h_min -34
_diffrn_reflns_limit_k_max 16
_diffrn_reflns_limit_k_min -16
_diffrn_reflns_limit_l_max 25
_diffrn_reflns_limit_l_min -26
_diffrn_reflns_number 114791
_diffrn_reflns_point_group_measured_fraction_full 0.999
_diffrn_reflns_point_group_measured_fraction_max 0.999
_diffrn_reflns_theta_full 25.242
_diffrn_reflns_theta_max 27.500
_diffrn_reflns_theta_min 1.774
_exptl_absorpt_coefficient_mu 4.493
_exptl_absorpt_correction_T_max 0.7457
_exptl_absorpt_correction_T_min 0.4761
_exptl_absorpt_correction_type multi-scan
_exptl_absorpt_process_details
; 
 SADABS, Bruker (2006). APEX 2. Version 2.1. Bruker Analytical
 X-ray Solutions, Madison, Wisconsin, USA. 
;
_exptl_crystal_colour yellow
_exptl_crystal_density_diffrn 1.557
_exptl_crystal_description bar
_exptl_crystal_F_000 3144
_exptl_crystal_size_max 0.30
_exptl_crystal_size_mid 0.15
_exptl_crystal_size_min 0.08
_refine_diff_density_max 2.894
_refine_diff_density_min -1.334
_refine_diff_density_rms 0.137
_refine_ls_extinction_method none
_refine_ls_goodness_of_fit_ref 0.942
_refine_ls_hydrogen_treatment mixed
_refine_ls_matrix_type full
_refine_ls_number_parameters 848
_refine_ls_number_reflns 15309
_refine_ls_number_restraints 293
_refine_ls_restrained_S_all 0.948
_refine_ls_R_factor_all 0.0765
_refine_ls_R_factor_gt 0.0489
_refine_ls_shift/su_max 0.002
_refine_ls_shift/su_mean 0.000
_refine_ls_structure_factor_coef Fsqd
_refine_ls_weighting_details 'w=1/[\s^2^(Fo^2^)+(0.1146P)^2^+27.9065P] where P=(Fo^2^+2Fc^2^)/3'
_refine_ls_weighting_scheme calc
_refine_ls_wR_factor_gt 0.1442
_refine_ls_wR_factor_ref 0.1809
_reflns_Friedel_coverage 0.000
_reflns_number_gt 11047
_reflns_number_total 15309
_reflns_threshold_expression 'I > 2\s(I)'
_cod_data_source_file ja7b00491_si_003.cif
_cod_data_source_block 6
_cod_depositor_comments 'Adding full bibliography for 4125586--4125588.cif.'
_cod_database_code 4125588
_shelx_shelxl_version_number 2014/7
_shelx_space_group_comment
;
The symmetry employed for this shelxl refinement is uniquely defined
by the following loop, which should always be used as a source of
symmetry information in preference to the above space-group names.
They are only intended as comments.
;

loop_
_space_group_symop_operation_xyz
'x, y, z'
'-x, y+1/2, -z+1/2'
'-x, -y, -z'
'x, -y-1/2, z-1/2'

loop_
_atom_site_label
_atom_site_type_symbol
_atom_site_fract_x
_atom_site_fract_y
_atom_site_fract_z
_atom_site_U_iso_or_equiv
_atom_site_adp_type
_atom_site_occupancy
_atom_site_site_symmetry_order
_atom_site_calc_flag
_atom_site_refinement_flags_posn
_atom_site_refinement_flags_adp
_atom_site_refinement_flags_occupancy
_atom_site_disorder_assembly
_atom_site_disorder_group
Au1 Au 0.27934(2) 0.51745(2) 0.81816(2) 0.04608(10) Uani 1 1 d . . . . .
H1 H 0.0795(19) 0.450(6) 0.814(4) 0.069 Uiso 1 1 d D U . . .
Pt1 Pt 0.13215(2) 0.50856(2) 0.81309(2) 0.04945(10) Uani 1 1 d D . . . .
P1 P 0.33478(6) 0.38122(13) 0.82392(9) 0.0454(4) Uani 1 1 d . . . . .
C1 C 0.3980(2) 0.4096(5) 0.8084(4) 0.0499(16) Uani 1 1 d . . . . .
C2 C 0.4189(3) 0.5148(5) 0.8204(4) 0.0497(17) Uani 1 1 d . . . . .
C3 C 0.4688(3) 0.5326(8) 0.8187(7) 0.092(4) Uani 1 1 d . . . . .
H3 H 0.4826 0.6009 0.8276 0.110 Uiso 1 1 calc R U . . .
C4 C 0.4999(3) 0.4551(8) 0.8044(5) 0.076(3) Uani 1 1 d . . . . .
H4 H 0.5347 0.4699 0.8043 0.091 Uiso 1 1 calc R U . . .
C5 C 0.4796(3) 0.3554(7) 0.7904(4) 0.067(2) Uani 1 1 d . . . . .
H5 H 0.5009 0.3021 0.7804 0.080 Uiso 1 1 calc R U . . .
C6 C 0.4290(3) 0.3310(6) 0.7904(3) 0.0501(16) Uani 1 1 d . . . . .
C7 C 0.4089(2) 0.2249(6) 0.7645(4) 0.0499(16) Uani 1 1 d . . . . .
C8 C 0.4180(3) 0.1360(6) 0.8083(4) 0.0543(17) Uani 1 1 d . . . . .
C9 C 0.3953(3) 0.0414(7) 0.7799(5) 0.066(2) Uani 1 1 d . . . . .
H9 H 0.4001 -0.0184 0.8086 0.079 Uiso 1 1 calc R U . . .
C10 C 0.3663(4) 0.0329(8) 0.7115(7) 0.087(3) Uani 1 1 d . . . . .
H10 H 0.3499 -0.0311 0.6938 0.104 Uiso 1 1 calc R U . . .
C11 C 0.3615(4) 0.1180(9) 0.6693(5) 0.080(3) Uani 1 1 d . . . . .
H11 H 0.3426 0.1111 0.6218 0.096 Uiso 1 1 calc R U . . .
C12 C 0.3831(3) 0.2138(8) 0.6935(4) 0.066(2) Uani 1 1 d . . . . .
C13 C 0.4533(3) 0.1390(7) 0.8811(4) 0.063(2) Uani 1 1 d . . . . .
H13 H 0.4555 0.2129 0.8970 0.076 Uiso 1 1 calc R U . . .
C14 C 0.5088(4) 0.1046(9) 0.8832(5) 0.092(3) Uani 1 1 d . . . . .
H14A H 0.5081 0.0312 0.8697 0.139 Uiso 1 1 calc R U . . .
H14B H 0.5325 0.1133 0.9301 0.139 Uiso 1 1 calc R U . . .
H14C H 0.5211 0.1472 0.8511 0.139 Uiso 1 1 calc R U . . .
C15 C 0.4353(4) 0.0737(8) 0.9324(5) 0.085(3) Uani 1 1 d . . . . .
H15A H 0.3972 0.0797 0.9222 0.128 Uiso 1 1 calc R U . . .
H15B H 0.4524 0.0987 0.9794 0.128 Uiso 1 1 calc R U . . .
H15C H 0.4446 0.0007 0.9287 0.128 Uiso 1 1 calc R U . . .
C16 C 0.3787(4) 0.3031(10) 0.6436(5) 0.088(3) Uani 1 1 d . . . . .
H16 H 0.3837 0.3700 0.6700 0.106 Uiso 1 1 calc R U . . .
C17 C 0.4218(5) 0.2935(13) 0.6077(6) 0.125(5) Uani 1 1 d . . . . .
H17A H 0.4563 0.2961 0.6424 0.187 Uiso 1 1 calc R U . . .
H17B H 0.4186 0.3511 0.5751 0.187 Uiso 1 1 calc R U . . .
H17C H 0.4179 0.2272 0.5828 0.187 Uiso 1 1 calc R U . . .
C18 C 0.3250(5) 0.3055(14) 0.5878(6) 0.151(7) Uani 1 1 d . . . . .
H18A H 0.3159 0.2353 0.5692 0.226 Uiso 1 1 calc R U . . .
H18B H 0.3266 0.3525 0.5505 0.226 Uiso 1 1 calc R U . . .
H18C H 0.2982 0.3301 0.6082 0.226 Uiso 1 1 calc R U . . .
C19 C 0.3883(3) 0.6096(7) 0.8310(6) 0.076(3) Uani 1 1 d . . . . .
C20 C 0.3933(4) 0.6443(7) 0.8986(7) 0.098(4) Uani 1 1 d . . . . .
C21 C 0.3717(4) 0.7396(9) 0.9073(9) 0.125(5) Uani 1 1 d . . . . .
H21 H 0.3749 0.7644 0.9525 0.150 Uiso 1 1 calc R U . . .
C22 C 0.3454(5) 0.7990(9) 0.8503(11) 0.144(7) Uani 1 1 d . . . . .
H22 H 0.3306 0.8639 0.8569 0.172 Uiso 1 1 calc R U . . .
C23 C 0.3404(4) 0.7653(9) 0.7844(10) 0.121(6) Uani 1 1 d . . . . .
H23 H 0.3223 0.8072 0.7462 0.145 Uiso 1 1 calc R U . . .
C24 C 0.3620(4) 0.6689(7) 0.7727(8) 0.101(4) Uani 1 1 d . . . . .
C25 C 0.4231(4) 0.5849(9) 0.9616(7) 0.103(4) Uani 1 1 d . . . . .
H25 H 0.4302 0.5139 0.9464 0.124 Uiso 1 1 calc R U . . .
C26 C 0.4772(4) 0.6387(12) 0.9956(8) 0.149(7) Uani 1 1 d . . . . .
H26A H 0.4949 0.6508 0.9604 0.223 Uiso 1 1 calc R U . . .
H26B H 0.4990 0.5937 1.0318 0.223 Uiso 1 1 calc R U . . .
H26C H 0.4717 0.7054 1.0157 0.223 Uiso 1 1 calc R U . . .
C27 C 0.3918(5) 0.5713(12) 1.0141(8) 0.131(5) Uani 1 1 d . . . . .
H27A H 0.3932 0.6359 1.0402 0.196 Uiso 1 1 calc R U . . .
H27B H 0.4070 0.5144 1.0460 0.196 Uiso 1 1 calc R U . . .
H27C H 0.3552 0.5548 0.9894 0.196 Uiso 1 1 calc R U . . .
C28 C 0.3568(4) 0.6344(10) 0.7015(7) 0.107(4) Uani 1 1 d . . . . .
H28 H 0.3814 0.5744 0.7056 0.128 Uiso 1 1 calc R U . . .
C29 C 0.3730(7) 0.7166(13) 0.6557(11) 0.183(9) Uani 1 1 d . . . . .
H29A H 0.3478 0.7741 0.6461 0.274 Uiso 1 1 calc R U . . .
H29B H 0.3735 0.6843 0.6121 0.274 Uiso 1 1 calc R U . . .
H29C H 0.4080 0.7433 0.6799 0.274 Uiso 1 1 calc R U . . .
C30 C 0.3031(7) 0.596(3) 0.6591(9) 0.253(16) Uani 1 1 d . . . . .
H30A H 0.2929 0.5364 0.6825 0.379 Uiso 1 1 calc R U . . .
H30B H 0.3045 0.5741 0.6134 0.379 Uiso 1 1 calc R U . . .
H30C H 0.2774 0.6518 0.6541 0.379 Uiso 1 1 calc R U . . .
C31 C 0.2981(3) 0.2786(6) 0.7704(4) 0.0600(19) Uani 1 1 d . . . . .
H31A H 0.3190 0.2148 0.7780 0.090 Uiso 1 1 calc R U . . .
H31B H 0.2896 0.2990 0.7217 0.090 Uiso 1 1 calc R U . . .
H31C H 0.2656 0.2663 0.7822 0.090 Uiso 1 1 calc R U . . .
C32 C 0.3547(4) 0.3225(7) 0.9093(4) 0.074(2) Uani 1 1 d . . . . .
H32A H 0.3236 0.3015 0.9220 0.111 Uiso 1 1 calc R U . . .
H32B H 0.3749 0.3731 0.9430 0.111 Uiso 1 1 calc R U . . .
H32C H 0.3765 0.2612 0.9090 0.111 Uiso 1 1 calc R U . . .
P2 P 0.14331(11) 0.5021(2) 0.93098(13) 0.0744(7) Uani 1 1 d . U . . .
C33 C 0.1829(7) 0.6084(16) 0.9806(8) 0.148(5) Uani 1 1 d . U . . .
C34 C 0.1543(9) 0.7172(16) 0.9341(9) 0.186(7) Uani 1 1 d . U . . .
H34A H 0.1814 0.7599 0.9239 0.279 Uiso 1 1 calc R U . . .
H34B H 0.1365 0.7579 0.9613 0.279 Uiso 1 1 calc R U . . .
H34C H 0.1288 0.6952 0.8908 0.279 Uiso 1 1 calc R U . . .
C35 C 0.1746(10) 0.6347(19) 1.0545(9) 0.217(8) Uani 1 1 d . U . . .
H35A H 0.1371 0.6435 1.0488 0.326 Uiso 1 1 calc R U . . .
H35B H 0.1883 0.5774 1.0867 0.326 Uiso 1 1 calc R U . . .
H35C H 0.1932 0.6990 1.0729 0.326 Uiso 1 1 calc R U . . .
C36 C 0.2381(6) 0.5948(18) 0.9871(7) 0.169(7) Uani 1 1 d . U . . .
H36A H 0.2548 0.5540 1.0287 0.254 Uiso 1 1 calc R U . . .
H36B H 0.2550 0.6631 0.9907 0.254 Uiso 1 1 calc R U . . .
H36C H 0.2417 0.5582 0.9465 0.254 Uiso 1 1 calc R U . . .
C37 C 0.0744(7) 0.4945(15) 0.9463(9) 0.139(5) Uani 1 1 d . U . . .
C38 C 0.0811(7) 0.4658(18) 1.0252(9) 0.172(7) Uani 1 1 d . U . . .
H38A H 0.0477 0.4395 1.0294 0.259 Uiso 1 1 calc R U . . .
H38B H 0.0914 0.5281 1.0539 0.259 Uiso 1 1 calc R U . . .
H38C H 0.1081 0.4122 1.0407 0.259 Uiso 1 1 calc R U . . .
C39 C 0.0526(6) 0.6099(16) 0.9288(8) 0.150(5) Uani 1 1 d . U . . .
H39A H 0.0425 0.6209 0.8788 0.225 Uiso 1 1 calc R U . . .
H39B H 0.0798 0.6599 0.9518 0.225 Uiso 1 1 calc R U . . .
H39C H 0.0219 0.6198 0.9451 0.225 Uiso 1 1 calc R U . . .
C40 C 0.0362(6) 0.4267(18) 0.9004(8) 0.158(6) Uani 1 1 d . U . . .
H40A H 0.0038 0.4270 0.9136 0.237 Uiso 1 1 calc R U . . .
H40B H 0.0501 0.3557 0.9038 0.237 Uiso 1 1 calc R U . . .
H40C H 0.0288 0.4516 0.8528 0.237 Uiso 1 1 calc R U . . .
C41 C 0.1727(7) 0.3682(16) 0.9611(9) 0.148(4) Uani 1 1 d . U . . .
C42 C 0.1364(8) 0.2793(16) 0.9351(10) 0.183(7) Uani 1 1 d . U . . .
H42A H 0.1363 0.2618 0.8880 0.274 Uiso 1 1 calc R U . . .
H42B H 0.1010 0.2986 0.9349 0.274 Uiso 1 1 calc R U . . .
H42C H 0.1482 0.2188 0.9652 0.274 Uiso 1 1 calc R U . . .
C43 C 0.1923(8) 0.3647(18) 1.0421(8) 0.191(7) Uani 1 1 d . U . . .
H43A H 0.1622 0.3675 1.0601 0.286 Uiso 1 1 calc R U . . .
H43B H 0.2153 0.4244 1.0595 0.286 Uiso 1 1 calc R U . . .
H43C H 0.2118 0.3001 1.0573 0.286 Uiso 1 1 calc R U . . .
C44 C 0.2206(7) 0.3665(16) 0.9351(9) 0.186(7) Uani 1 1 d . U . . .
H44A H 0.2413 0.3039 0.9522 0.280 Uiso 1 1 calc R U . . .
H44B H 0.2420 0.4285 0.9518 0.280 Uiso 1 1 calc R U . . .
H44C H 0.2093 0.3662 0.8845 0.280 Uiso 1 1 calc R U . . .
C57 C 0.1971(3) 0.5910(5) 0.8114(4) 0.0527(17) Uani 1 1 d . U . . .
C58 C 0.2307(3) 0.6540(6) 0.8103(5) 0.065(2) Uani 1 1 d . U . . .
H58 H 0.2570 0.7033 0.8095 0.077 Uiso 1 1 calc R U . . .
P3 P 0.09071(8) 0.49225(16) 0.69436(11) 0.0537(5) Uani 1 1 d . . . . .
C45 C 0.0442(6) 0.6027(12) 0.6600(6) 0.069(4) Uani 0.525(12) 1 d D U P A 1
C46 C 0.0242(7) 0.6210(14) 0.5819(6) 0.079(5) Uani 0.525(12) 1 d D U P A 1
H46A H 0.0073 0.6894 0.5728 0.119 Uiso 0.525(12) 1 calc R U P A 1
H46B H -0.0013 0.5669 0.5605 0.119 Uiso 0.525(12) 1 calc R U P A 1
H46C H 0.0536 0.6184 0.5627 0.119 Uiso 0.525(12) 1 calc R U P A 1
C47 C 0.0739(7) 0.6993(14) 0.6933(10) 0.089(6) Uani 0.525(12) 1 d D U P A 1
H47A H 0.0508 0.7600 0.6815 0.133 Uiso 0.525(12) 1 calc R U P A 1
H47B H 0.1042 0.7097 0.6763 0.133 Uiso 0.525(12) 1 calc R U P A 1
H47C H 0.0859 0.6904 0.7435 0.133 Uiso 0.525(12) 1 calc R U P A 1
C48 C -0.0046(9) 0.594(2) 0.6845(11) 0.102(7) Uani 0.525(12) 1 d D U P A 1
H48A H 0.0046 0.5593 0.7294 0.153 Uiso 0.525(12) 1 calc R U P A 1
H48B H -0.0316 0.5542 0.6509 0.153 Uiso 0.525(12) 1 calc R U P A 1
H48C H -0.0179 0.6642 0.6889 0.153 Uiso 0.525(12) 1 calc R U P A 1
C49 C 0.1337(6) 0.4761(16) 0.6341(7) 0.085(5) Uani 0.525(12) 1 d D U P A 1
C50 C 0.1581(8) 0.5841(15) 0.6286(10) 0.092(6) Uani 0.525(12) 1 d D U P A 1
H50A H 0.1783 0.5802 0.5955 0.137 Uiso 0.525(12) 1 calc R U P A 1
H50B H 0.1813 0.6045 0.6739 0.137 Uiso 0.525(12) 1 calc R U P A 1
H50C H 0.1302 0.6358 0.6128 0.137 Uiso 0.525(12) 1 calc R U P A 1
C51 C 0.1109(8) 0.4392(18) 0.5595(7) 0.101(7) Uani 0.525(12) 1 d D U P A 1
H51A H 0.1394 0.4247 0.5398 0.152 Uiso 0.525(12) 1 calc R U P A 1
H51B H 0.0882 0.4936 0.5324 0.152 Uiso 0.525(12) 1 calc R U P A 1
H51C H 0.0903 0.3758 0.5586 0.152 Uiso 0.525(12) 1 calc R U P A 1
C52 C 0.1808(7) 0.4066(17) 0.6683(10) 0.097(6) Uani 0.525(12) 1 d D U P A 1
H52A H 0.1698 0.3335 0.6634 0.146 Uiso 0.525(12) 1 calc R U P A 1
H52B H 0.1944 0.4242 0.7174 0.146 Uiso 0.525(12) 1 calc R U P A 1
H52C H 0.2082 0.4176 0.6461 0.146 Uiso 0.525(12) 1 calc R U P A 1
C53 C 0.0454(8) 0.3631(14) 0.6669(8) 0.121(8) Uani 0.525(12) 1 d D U P A 1
C54 C 0.0064(9) 0.3619(17) 0.5938(8) 0.131(9) Uani 0.525(12) 1 d D U P A 1
H54A H 0.0253 0.3745 0.5599 0.196 Uiso 0.525(12) 1 calc R U P A 1
H54B H -0.0199 0.4166 0.5899 0.196 Uiso 0.525(12) 1 calc R U P A 1
H54C H -0.0110 0.2940 0.5849 0.196 Uiso 0.525(12) 1 calc R U P A 1
C55 C 0.0133(10) 0.3461(18) 0.7162(10) 0.138(9) Uani 0.525(12) 1 d D U P A 1
H55A H -0.0078 0.2828 0.7030 0.207 Uiso 0.525(12) 1 calc R U P A 1
H55B H -0.0099 0.4059 0.7141 0.207 Uiso 0.525(12) 1 calc R U P A 1
H55C H 0.0368 0.3385 0.7633 0.207 Uiso 0.525(12) 1 calc R U P A 1
C56 C 0.0819(9) 0.2706(19) 0.6734(11) 0.142(9) Uani 0.525(12) 1 d D U P A 1
H56A H 0.1031 0.2797 0.6420 0.213 Uiso 0.525(12) 1 calc R U P A 1
H56B H 0.1049 0.2658 0.7210 0.213 Uiso 0.525(12) 1 calc R U P A 1
H56C H 0.0612 0.2067 0.6614 0.213 Uiso 0.525(12) 1 calc R U P A 1
C45B C 0.1069(10) 0.369(2) 0.6711(10) 0.153(13) Uani 0.475(12) 1 d D U P A 2
C46B C 0.1669(10) 0.356(3) 0.7007(14) 0.180(14) Uani 0.475(12) 1 d D U P A 2
H46D H 0.1821 0.3469 0.6627 0.269 Uiso 0.475(12) 1 calc R U P A 2
H46E H 0.1747 0.2953 0.7310 0.269 Uiso 0.475(12) 1 calc R U P A 2
H46F H 0.1819 0.4186 0.7271 0.269 Uiso 0.475(12) 1 calc R U P A 2
C47B C 0.0915(13) 0.350(3) 0.5935(10) 0.176(14) Uani 0.475(12) 1 d D U P A 2
H47D H 0.1002 0.4118 0.5705 0.264 Uiso 0.475(12) 1 calc R U P A 2
H47E H 0.0538 0.3368 0.5760 0.264 Uiso 0.475(12) 1 calc R U P A 2
H47F H 0.1108 0.2899 0.5840 0.264 Uiso 0.475(12) 1 calc R U P A 2
C48B C 0.0825(14) 0.280(3) 0.7027(17) 0.203(16) Uani 0.475(12) 1 d D U P A 2
H48D H 0.0915 0.2892 0.7528 0.304 Uiso 0.475(12) 1 calc R U P A 2
H48E H 0.0443 0.2807 0.6826 0.304 Uiso 0.475(12) 1 calc R U P A 2
H48F H 0.0962 0.2129 0.6926 0.304 Uiso 0.475(12) 1 calc R U P A 2
C49B C 0.0173(8) 0.4977(19) 0.6848(10) 0.110(8) Uani 0.475(12) 1 d D U P A 2
C50B C -0.0135(9) 0.477(2) 0.6098(9) 0.109(8) Uani 0.475(12) 1 d D U P A 2
H50D H -0.0510 0.4740 0.6053 0.163 Uiso 0.475(12) 1 calc R U P A 2
H50E H -0.0025 0.4099 0.5953 0.163 Uiso 0.475(12) 1 calc R U P A 2
H50F H -0.0069 0.5324 0.5806 0.163 Uiso 0.475(12) 1 calc R U P A 2
C51B C 0.0031(14) 0.605(2) 0.7060(16) 0.140(11) Uani 0.475(12) 1 d D U P A 2
H51D H 0.0193 0.6586 0.6848 0.210 Uiso 0.475(12) 1 calc R U P A 2
H51E H 0.0159 0.6115 0.7563 0.210 Uiso 0.475(12) 1 calc R U P A 2
H51F H -0.0350 0.6134 0.6904 0.210 Uiso 0.475(12) 1 calc R U P A 2
C52B C -0.0003(10) 0.417(2) 0.7301(12) 0.137(10) Uani 0.475(12) 1 d D U P A 2
H52D H 0.0118 0.4392 0.7784 0.206 Uiso 0.475(12) 1 calc R U P A 2
H52E H 0.0149 0.3490 0.7255 0.206 Uiso 0.475(12) 1 calc R U P A 2
H52F H -0.0386 0.4120 0.7150 0.206 Uiso 0.475(12) 1 calc R U P A 2
C53B C 0.1027(13) 0.607(3) 0.6470(12) 0.220(19) Uani 0.475(12) 1 d D U P A 2
C54B C 0.1031(18) 0.709(3) 0.6838(18) 0.24(2) Uani 0.475(12) 1 d D U P A 2
H54D H 0.1353 0.7150 0.7225 0.365 Uiso 0.475(12) 1 calc R U P A 2
H54E H 0.0727 0.7129 0.7012 0.365 Uiso 0.475(12) 1 calc R U P A 2
H54F H 0.1015 0.7668 0.6514 0.365 Uiso 0.475(12) 1 calc R U P A 2
C55B C 0.0739(16) 0.618(3) 0.5701(12) 0.23(2) Uani 0.475(12) 1 d D U P A 2
H55D H 0.0368 0.6328 0.5639 0.342 Uiso 0.475(12) 1 calc R U P A 2
H55E H 0.0771 0.5538 0.5460 0.342 Uiso 0.475(12) 1 calc R U P A 2
H55F H 0.0893 0.6760 0.5512 0.342 Uiso 0.475(12) 1 calc R U P A 2
C56B C 0.1595(14) 0.620(4) 0.647(2) 0.23(2) Uani 0.475(12) 1 d D U P A 2
H56D H 0.1702 0.5602 0.6251 0.348 Uiso 0.475(12) 1 calc R U P A 2
H56E H 0.1626 0.6838 0.6222 0.348 Uiso 0.475(12) 1 calc R U P A 2
H56F H 0.1822 0.6256 0.6951 0.348 Uiso 0.475(12) 1 calc R U P A 2
N1 N 0.7627(6) 1.0345(13) 0.1674(8) 0.170(7) Uani 1 1 d . . . . .
S1 S 0.79021(16) 1.0156(3) 0.24454(18) 0.1037(10) Uani 1 1 d . . . . .
S2 S 0.7478(2) 0.9446(5) 0.1136(2) 0.1453(17) Uani 1 1 d . . . . .
C100 C 0.7739(9) 1.0044(16) 0.0594(10) 0.167(6) Uani 1 1 d . U . . .
C101 C 0.8596(8) 1.0251(14) 0.2505(7) 0.123(5) Uani 1 1 d . . . . .
F1 F 0.7761(4) 0.9289(11) 0.0026(5) 0.188(4) Uani 1 1 d . U . . .
F2 F 0.8303(6) 1.0064(8) 0.0803(6) 0.177(5) Uani 1 1 d . . . . .
F3 F 0.7542(8) 1.0795(12) 0.0242(6) 0.301(11) Uani 1 1 d . . . . .
F4 F 0.8756(4) 0.9446(11) 0.2214(5) 0.164(4) Uani 1 1 d . . . . .
F5 F 0.8671(4) 1.1100(9) 0.2150(5) 0.169(4) Uani 1 1 d . . . . .
F6 F 0.8876(4) 1.0316(10) 0.3129(5) 0.177(5) Uani 1 1 d . . . . .
O1 O 0.7886(4) 0.9170(8) 0.2788(5) 0.133(3) Uani 1 1 d . . . . .
O2 O 0.7804(5) 1.1100(8) 0.2777(5) 0.152(4) Uani 1 1 d . . . . .
O3 O 0.7776(8) 0.8405(10) 0.1432(10) 0.240(8) Uani 1 1 d . . . . .
O4 O 0.6982(5) 0.9335(18) 0.0782(8) 0.228(8) Uani 1 1 d . . . . .

loop_
_atom_site_aniso_label
_atom_site_aniso_U_11
_atom_site_aniso_U_22
_atom_site_aniso_U_33
_atom_site_aniso_U_23
_atom_site_aniso_U_13
_atom_site_aniso_U_12
Au1 0.04105(17) 0.04050(15) 0.05534(18) 0.00359(10) 0.01231(12) -0.00021(9)
Pt1 0.04507(18) 0.05978(18) 0.04683(17) 0.01424(11) 0.01879(13) 0.00236(11)
P1 0.0349(9) 0.0403(8) 0.0572(10) 0.0051(7) 0.0082(7) -0.0009(6)
C1 0.029(3) 0.051(4) 0.062(4) 0.008(3) 0.000(3) -0.001(3)
C2 0.036(4) 0.038(3) 0.063(4) 0.004(3) -0.004(3) 0.001(2)
C3 0.033(4) 0.065(5) 0.156(10) 0.006(6) -0.006(5) -0.018(4)
C4 0.043(5) 0.081(6) 0.103(7) 0.020(5) 0.020(5) -0.009(4)
C5 0.033(4) 0.074(5) 0.087(6) 0.016(4) 0.008(4) 0.000(3)
C6 0.035(4) 0.061(4) 0.045(4) 0.009(3) -0.002(3) -0.002(3)
C7 0.030(3) 0.061(4) 0.058(4) -0.001(3) 0.013(3) 0.005(3)
C8 0.043(4) 0.052(4) 0.067(5) -0.002(3) 0.015(3) 0.004(3)
C9 0.060(5) 0.053(4) 0.087(6) -0.005(4) 0.027(5) 0.001(4)
C10 0.077(7) 0.065(6) 0.111(9) -0.036(6) 0.017(6) -0.001(5)
C11 0.065(6) 0.104(8) 0.066(6) -0.029(5) 0.012(4) 0.001(5)
C12 0.052(5) 0.088(6) 0.058(5) -0.004(4) 0.017(4) 0.006(4)
C13 0.064(5) 0.061(4) 0.058(5) 0.006(3) 0.006(4) 0.013(4)
C14 0.072(6) 0.106(8) 0.090(7) 0.019(6) 0.010(5) 0.030(6)
C15 0.107(8) 0.076(6) 0.072(6) 0.015(5) 0.026(5) 0.025(6)
C16 0.095(7) 0.118(9) 0.047(5) 0.010(5) 0.014(5) 0.005(6)
C17 0.124(11) 0.166(14) 0.097(9) 0.010(9) 0.053(8) -0.009(10)
C18 0.113(10) 0.227(19) 0.090(9) 0.066(11) -0.005(7) 0.018(11)
C19 0.036(4) 0.051(4) 0.129(8) 0.003(5) 0.007(5) -0.006(3)
C20 0.053(5) 0.058(5) 0.158(11) -0.030(6) -0.005(6) -0.003(4)
C21 0.072(7) 0.063(6) 0.221(16) -0.042(8) 0.013(8) -0.004(5)
C22 0.070(8) 0.046(6) 0.30(2) 0.003(10) 0.027(11) -0.003(5)
C23 0.055(6) 0.053(6) 0.237(18) 0.022(8) 0.018(9) -0.005(5)
C24 0.052(5) 0.047(5) 0.186(13) 0.028(6) 0.009(7) -0.013(4)
C25 0.059(6) 0.089(7) 0.140(10) -0.050(7) -0.004(6) 0.006(5)
C26 0.062(7) 0.131(11) 0.209(16) -0.083(11) -0.028(8) 0.009(7)
C27 0.103(10) 0.130(12) 0.148(12) -0.056(10) 0.019(9) 0.030(8)
C28 0.069(7) 0.086(7) 0.143(11) 0.049(8) -0.002(7) -0.010(5)
C29 0.162(15) 0.126(13) 0.32(2) 0.040(15) 0.161(17) -0.024(11)
C30 0.162(17) 0.48(5) 0.112(12) 0.05(2) 0.037(12) -0.15(2)
C31 0.036(4) 0.048(4) 0.091(6) -0.008(4) 0.012(4) -0.008(3)
C32 0.072(6) 0.077(6) 0.071(5) 0.026(4) 0.020(4) 0.022(5)
P2 0.0640(15) 0.115(2) 0.0511(12) 0.0144(11) 0.0271(11) 0.0029(12)
C33 0.154(9) 0.192(10) 0.109(8) -0.029(7) 0.053(7) -0.051(8)
C34 0.256(17) 0.160(11) 0.153(12) -0.026(8) 0.076(11) -0.045(10)
C35 0.32(2) 0.233(18) 0.135(9) -0.065(10) 0.118(11) -0.101(15)
C36 0.140(9) 0.300(19) 0.067(7) -0.050(10) 0.029(7) -0.050(9)
C37 0.092(7) 0.226(12) 0.109(8) 0.014(7) 0.046(6) -0.008(6)
C38 0.134(12) 0.30(2) 0.105(8) 0.029(9) 0.067(8) -0.016(11)
C39 0.090(8) 0.237(12) 0.142(11) 0.010(9) 0.063(8) 0.019(8)
C40 0.102(8) 0.269(15) 0.122(9) -0.004(10) 0.062(7) -0.037(9)
C41 0.150(10) 0.171(9) 0.132(9) 0.062(7) 0.059(8) 0.033(7)
C42 0.218(14) 0.167(11) 0.173(12) 0.063(9) 0.074(11) 0.015(10)
C43 0.202(15) 0.238(17) 0.135(8) 0.082(9) 0.053(8) 0.048(13)
C44 0.181(11) 0.221(15) 0.185(13) 0.123(11) 0.098(10) 0.097(10)
C57 0.050(4) 0.042(3) 0.073(5) 0.005(3) 0.027(3) 0.007(3)
C58 0.059(4) 0.043(4) 0.097(6) 0.007(4) 0.032(4) 0.001(3)
P3 0.0447(11) 0.0638(11) 0.0504(11) 0.0172(8) 0.0110(9) 0.0028(8)
C45 0.069(8) 0.074(8) 0.050(7) -0.008(5) -0.001(6) 0.034(6)
C46 0.092(12) 0.075(10) 0.059(7) -0.002(6) 0.005(6) 0.028(9)
C47 0.101(12) 0.071(9) 0.085(11) -0.010(8) 0.013(9) 0.024(8)
C48 0.080(11) 0.137(18) 0.080(13) -0.020(11) 0.010(10) 0.019(10)
C49 0.048(8) 0.157(14) 0.042(7) -0.013(8) 0.004(6) 0.024(8)
C50 0.062(11) 0.167(14) 0.041(9) -0.014(8) 0.008(8) 0.011(8)
C51 0.070(11) 0.174(18) 0.047(7) -0.019(9) -0.003(7) 0.029(11)
C52 0.054(9) 0.159(16) 0.065(10) -0.020(9) -0.004(8) 0.029(9)
C53 0.168(16) 0.087(11) 0.061(8) 0.029(7) -0.036(8) -0.071(10)
C54 0.171(18) 0.109(15) 0.063(9) 0.023(8) -0.039(9) -0.073(13)
C55 0.193(19) 0.106(15) 0.078(10) 0.015(9) -0.015(11) -0.096(13)
C56 0.200(18) 0.102(13) 0.071(13) 0.023(10) -0.042(11) -0.048(12)
C45B 0.19(2) 0.127(18) 0.078(13) -0.058(12) -0.052(13) 0.108(17)
C46B 0.20(2) 0.17(2) 0.104(18) -0.082(15) -0.047(14) 0.116(17)
C47B 0.20(3) 0.18(3) 0.090(13) -0.068(13) -0.049(14) 0.08(2)
C48B 0.26(3) 0.17(2) 0.13(2) -0.040(18) -0.026(19) 0.08(2)
C49B 0.049(11) 0.20(2) 0.069(11) -0.023(10) -0.006(8) 0.005(11)
C50B 0.042(11) 0.19(2) 0.074(11) -0.017(11) -0.015(8) 0.016(12)
C51B 0.069(18) 0.21(2) 0.12(2) -0.041(13) 0.007(15) 0.010(12)
C52B 0.056(13) 0.24(3) 0.100(14) 0.006(14) -0.009(11) -0.011(14)
C53B 0.22(3) 0.29(4) 0.088(15) 0.093(18) -0.044(15) -0.18(3)
C54B 0.23(3) 0.31(4) 0.12(2) 0.08(2) -0.057(19) -0.16(3)
C55B 0.22(3) 0.31(4) 0.091(14) 0.100(18) -0.046(16) -0.17(3)
C56B 0.23(3) 0.30(4) 0.11(2) 0.11(2) -0.035(16) -0.17(3)
N1 0.125(11) 0.180(13) 0.154(12) -0.080(10) -0.037(9) 0.044(10)
S1 0.113(3) 0.115(3) 0.081(2) 0.0086(16) 0.0260(18) 0.0006(18)
S2 0.141(4) 0.175(5) 0.122(3) -0.045(3) 0.043(3) -0.050(3)
C100 0.170(14) 0.173(14) 0.103(9) 0.015(7) -0.045(9) -0.089(10)
C101 0.149(14) 0.142(14) 0.064(8) 0.011(7) 0.010(8) 0.006(11)
F1 0.181(9) 0.246(12) 0.117(6) 0.010(6) 0.014(6) -0.064(9)
F2 0.204(13) 0.224(12) 0.123(8) -0.016(6) 0.081(9) -0.080(8)
F3 0.50(3) 0.177(13) 0.137(9) 0.054(9) -0.035(12) -0.016(15)
F4 0.116(7) 0.237(12) 0.139(8) 0.023(8) 0.037(6) 0.050(8)
F5 0.168(8) 0.179(10) 0.150(7) 0.051(7) 0.031(6) -0.052(7)
F6 0.129(8) 0.260(13) 0.105(7) 0.033(7) -0.020(6) -0.009(7)
O1 0.167(9) 0.098(7) 0.143(8) -0.012(6) 0.062(7) -0.027(6)
O2 0.213(11) 0.117(8) 0.127(7) 0.002(6) 0.050(7) 0.075(8)
O3 0.36(2) 0.099(9) 0.34(2) 0.010(12) 0.221(18) 0.005(12)
O4 0.086(8) 0.42(3) 0.165(12) 0.018(15) 0.013(8) -0.039(12)

loop_
_atom_type_symbol
_atom_type_description
_atom_type_scat_dispersion_real
_atom_type_scat_dispersion_imag
_atom_type_scat_source
C C 0.0033 0.0016 'International Tables Vol C Tables 4.2.6.8 and 6.1.1.4'
H H 0.0000 0.0000 'International Tables Vol C Tables 4.2.6.8 and 6.1.1.4'
N N 0.0061 0.0033 'International Tables Vol C Tables 4.2.6.8 and 6.1.1.4'
O O 0.0106 0.0060 'International Tables Vol C Tables 4.2.6.8 and 6.1.1.4'
F F 0.0171 0.0103 'International Tables Vol C Tables 4.2.6.8 and 6.1.1.4'
P P 0.1023 0.0942 'International Tables Vol C Tables 4.2.6.8 and 6.1.1.4'
S S 0.1246 0.1234 'International Tables Vol C Tables 4.2.6.8 and 6.1.1.4'
Pt Pt -1.7033 8.3905 'International Tables Vol C Tables 4.2.6.8 and 6.1.1.4'
Au Au -2.0133 8.8022 'International Tables Vol C Tables 4.2.6.8 and 6.1.1.4'

loop_
_geom_angle_atom_site_label_1
_geom_angle_atom_site_label_2
_geom_angle_atom_site_label_3
_geom_angle
C58 Au1 P1 175.8(2)
C58 Au1 C57 30.8(3)
P1 Au1 C57 153.29(18)
C57 Pt1 P2 100.8(2)
C57 Pt1 P3 99.9(2)
P2 Pt1 P3 158.85(9)
C57 Pt1 H1 177(3)
P2 Pt1 H1 79(3)
P3 Pt1 H1 80(3)
C31 P1 C32 102.9(4)
C31 P1 C1 113.8(4)
C32 P1 C1 102.8(4)
C31 P1 Au1 107.6(2)
C32 P1 Au1 111.7(3)
C1 P1 Au1 117.1(2)
C6 C1 C2 118.6(6)
C6 C1 P1 122.5(5)
C2 C1 P1 118.7(6)
C3 C2 C1 118.7(7)
C3 C2 C19 116.3(7)
C1 C2 C19 124.9(7)
C2 C3 C4 122.7(8)
C2 C3 H3 118.7
C4 C3 H3 118.7
C3 C4 C5 118.9(8)
C3 C4 H4 120.5
C5 C4 H4 120.5
C4 C5 C6 122.0(8)
C4 C5 H5 119.0
C6 C5 H5 119.0
C5 C6 C1 118.8(7)
C5 C6 C7 116.7(7)
C1 C6 C7 124.1(6)
C12 C7 C8 119.9(7)
C12 C7 C6 117.8(7)
C8 C7 C6 122.2(6)
C9 C8 C7 117.8(7)
C9 C8 C13 119.7(7)
C7 C8 C13 122.4(7)
C10 C9 C8 121.8(9)
C10 C9 H9 119.1
C8 C9 H9 119.1
C11 C10 C9 119.0(9)
C11 C10 H10 120.5
C9 C10 H10 120.5
C10 C11 C12 122.3(9)
C10 C11 H11 118.8
C12 C11 H11 118.8
C11 C12 C7 118.6(9)
C11 C12 C16 119.7(8)
C7 C12 C16 121.7(8)
C8 C13 C15 115.2(8)
C8 C13 C14 109.8(7)
C15 C13 C14 108.8(7)
C8 C13 H13 107.6
C15 C13 H13 107.6
C14 C13 H13 107.6
C13 C14 H14A 109.5
C13 C14 H14B 109.5
H14A C14 H14B 109.5
C13 C14 H14C 109.5
H14A C14 H14C 109.5
H14B C14 H14C 109.5
C13 C15 H15A 109.5
C13 C15 H15B 109.5
H15A C15 H15B 109.5
C13 C15 H15C 109.5
H15A C15 H15C 109.5
H15B C15 H15C 109.5
C12 C16 C17 109.7(10)
C12 C16 C18 112.1(10)
C17 C16 C18 108.5(9)
C12 C16 H16 108.8
C17 C16 H16 108.8
C18 C16 H16 108.8
C16 C17 H17A 109.5
C16 C17 H17B 109.5
H17A C17 H17B 109.5
C16 C17 H17C 109.5
H17A C17 H17C 109.5
H17B C17 H17C 109.5
C16 C18 H18A 109.5
C16 C18 H18B 109.5
H18A C18 H18B 109.5
C16 C18 H18C 109.5
H18A C18 H18C 109.5
H18B C18 H18C 109.5
C24 C19 C20 121.8(10)
C24 C19 C2 118.0(10)
C20 C19 C2 119.5(8)
C21 C20 C19 118.7(12)
C21 C20 C25 118.4(13)
C19 C20 C25 122.8(9)
C20 C21 C22 120.3(15)
C20 C21 H21 119.8
C22 C21 H21 119.8
C23 C22 C21 121.1(13)
C23 C22 H22 119.5
C21 C22 H22 119.5
C22 C23 C24 120.8(14)
C22 C23 H23 119.6
C24 C23 H23 119.6
C19 C24 C23 117.3(14)
C19 C24 C28 122.5(10)
C23 C24 C28 120.1(12)
C20 C25 C27 112.7(10)
C20 C25 C26 109.7(12)
C27 C25 C26 111.5(11)
C20 C25 H25 107.6
C27 C25 H25 107.6
C26 C25 H25 107.6
C25 C26 H26A 109.5
C25 C26 H26B 109.5
H26A C26 H26B 109.5
C25 C26 H26C 109.5
H26A C26 H26C 109.5
H26B C26 H26C 109.5
C25 C27 H27A 109.5
C25 C27 H27B 109.5
H27A C27 H27B 109.5
C25 C27 H27C 109.5
H27A C27 H27C 109.5
H27B C27 H27C 109.5
C24 C28 C30 116.7(13)
C24 C28 C29 114.8(12)
C30 C28 C29 105.6(13)
C24 C28 H28 106.3
C30 C28 H28 106.3
C29 C28 H28 106.3
C28 C29 H29A 109.5
C28 C29 H29B 109.5
H29A C29 H29B 109.5
C28 C29 H29C 109.5
H29A C29 H29C 109.5
H29B C29 H29C 109.5
C28 C30 H30A 109.5
C28 C30 H30B 109.5
H30A C30 H30B 109.5
C28 C30 H30C 109.5
H30A C30 H30C 109.5
H30B C30 H30C 109.5
P1 C31 H31A 109.5
P1 C31 H31B 109.5
H31A C31 H31B 109.5
P1 C31 H31C 109.5
H31A C31 H31C 109.5
H31B C31 H31C 109.5
P1 C32 H32A 109.5
P1 C32 H32B 109.5
H32A C32 H32B 109.5
P1 C32 H32C 109.5
H32A C32 H32C 109.5
H32B C32 H32C 109.5
C33 P2 C41 112.3(10)
C33 P2 C37 111.5(8)
C41 P2 C37 102.7(8)
C33 P2 Pt1 114.5(5)
C41 P2 Pt1 106.0(6)
C37 P2 Pt1 109.1(5)
C36 C33 C35 111.0(15)
C36 C33 C34 114.8(16)
C35 C33 C34 100.2(16)
C36 C33 P2 111.4(14)
C35 C33 P2 116.6(12)
C34 C33 P2 102.3(11)
C33 C34 H34A 109.5
C33 C34 H34B 109.5
H34A C34 H34B 109.5
C33 C34 H34C 109.5
H34A C34 H34C 109.5
H34B C34 H34C 109.5
C33 C35 H35A 109.5
C33 C35 H35B 109.5
H35A C35 H35B 109.5
C33 C35 H35C 109.5
H35A C35 H35C 109.5
H35B C35 H35C 109.5
C33 C36 H36A 109.5
C33 C36 H36B 109.5
H36A C36 H36B 109.5
C33 C36 H36C 109.5
H36A C36 H36C 109.5
H36B C36 H36C 109.5
C40 C37 C39 106.0(15)
C40 C37 C38 110.5(15)
C39 C37 C38 111.1(15)
C40 C37 P2 116.3(12)
C39 C37 P2 102.6(10)
C38 C37 P2 109.9(12)
C37 C38 H38A 109.5
C37 C38 H38B 109.5
H38A C38 H38B 109.5
C37 C38 H38C 109.5
H38A C38 H38C 109.5
H38B C38 H38C 109.5
C37 C39 H39A 109.5
C37 C39 H39B 109.5
H39A C39 H39B 109.5
C37 C39 H39C 109.5
H39A C39 H39C 109.5
H39B C39 H39C 109.5
C37 C40 H40A 109.5
C37 C40 H40B 109.5
H40A C40 H40B 109.5
C37 C40 H40C 109.5
H40A C40 H40C 109.5
H40B C40 H40C 109.5
C42 C41 C44 113.0(19)
C42 C41 C43 109.2(15)
C44 C41 C43 108.0(15)
C42 C41 P2 114.5(13)
C44 C41 P2 102.1(11)
C43 C41 P2 109.7(14)
C41 C42 H42A 109.5
C41 C42 H42B 109.5
H42A C42 H42B 109.5
C41 C42 H42C 109.5
H42A C42 H42C 109.5
H42B C42 H42C 109.5
C41 C43 H43A 109.5
C41 C43 H43B 109.5
H43A C43 H43B 109.5
C41 C43 H43C 109.5
H43A C43 H43C 109.5
H43B C43 H43C 109.5
C41 C44 H44A 109.5
C41 C44 H44B 109.5
H44A C44 H44B 109.5
C41 C44 H44C 109.5
H44A C44 H44C 109.5
H44B C44 H44C 109.5
C58 C57 Pt1 169.4(6)
C58 C57 Au1 65.6(5)
Pt1 C57 Au1 125.0(3)
C57 C58 Au1 83.7(5)
C57 C58 H58 180.0
Au1 C58 H58 96.3
C45B P3 C53B 119.2(18)
C45B P3 C49B 109.6(12)
C53B P3 C49B 104.6(14)
C45 P3 C49 107.5(7)
C45 P3 C53 103.9(8)
C49 P3 C53 99.1(9)
C45B P3 Pt1 106.3(6)
C53B P3 Pt1 111.4(9)
C45 P3 Pt1 111.8(4)
C49B P3 Pt1 104.9(6)
C49 P3 Pt1 118.4(4)
C53 P3 Pt1 114.6(4)
C47 C45 C48 107.2(11)
C47 C45 C46 108.0(12)
C48 C45 C46 106.1(11)
C47 C45 P3 104.6(11)
C48 C45 P3 111.1(15)
C46 C45 P3 119.3(10)
C45 C46 H46A 109.5
C45 C46 H46B 109.5
H46A C46 H46B 109.5
C45 C46 H46C 109.5
H46A C46 H46C 109.5
H46B C46 H46C 109.5
C45 C47 H47A 109.5
C45 C47 H47B 109.5
H47A C47 H47B 109.5
C45 C47 H47C 109.5
H47A C47 H47C 109.5
H47B C47 H47C 109.5
C45 C48 H48A 109.5
C45 C48 H48B 109.5
H48A C48 H48B 109.5
C45 C48 H48C 109.5
H48A C48 H48C 109.5
H48B C48 H48C 109.5
C51 C49 C52 107.5(12)
C51 C49 C50 105.0(12)
C52 C49 C50 104.3(12)
C51 C49 P3 121.7(12)
C52 C49 P3 109.9(12)
C50 C49 P3 107.1(12)
C49 C50 H50A 109.5
C49 C50 H50B 109.5
H50A C50 H50B 109.5
C49 C50 H50C 109.5
H50A C50 H50C 109.5
H50B C50 H50C 109.5
C49 C51 H51A 109.5
C49 C51 H51B 109.5
H51A C51 H51B 109.5
C49 C51 H51C 109.5
H51A C51 H51C 109.5
H51B C51 H51C 109.5
C49 C52 H52A 109.5
C49 C52 H52B 109.5
H52A C52 H52B 109.5
C49 C52 H52C 109.5
H52A C52 H52C 109.5
H52B C52 H52C 109.5
C55 C53 C56 107.8(12)
C55 C53 C54 106.3(12)
C56 C53 C54 108.0(13)
C55 C53 P3 110.2(13)
C56 C53 P3 107.5(14)
C54 C53 P3 116.7(11)
C53 C54 H54A 109.5
C53 C54 H54B 109.5
H54A C54 H54B 109.5
C53 C54 H54C 109.5
H54A C54 H54C 109.5
H54B C54 H54C 109.5
C53 C55 H55A 109.5
C53 C55 H55B 109.5
H55A C55 H55B 109.5
C53 C55 H55C 109.5
H55A C55 H55C 109.5
H55B C55 H55C 109.5
C53 C56 H56A 109.5
C53 C56 H56B 109.5
H56A C56 H56B 109.5
C53 C56 H56C 109.5
H56A C56 H56C 109.5
H56B C56 H56C 109.5
C47B C45B C46B 108.2(14)
C47B C45B C48B 106.9(15)
C46B C45B C48B 106.0(14)
C47B C45B P3 114.4(18)
C46B C45B P3 107.8(17)
C48B C45B P3 113(2)
C45B C46B H46D 109.5
C45B C46B H46E 109.5
H46D C46B H46E 109.5
C45B C46B H46F 109.5
H46D C46B H46F 109.5
H46E C46B H46F 109.5
C45B C47B H47D 109.5
C45B C47B H47E 109.5
H47D C47B H47E 109.5
C45B C47B H47F 109.5
H47D C47B H47F 109.5
H47E C47B H47F 109.5
C45B C48B H48D 109.5
C45B C48B H48E 109.5
H48D C48B H48E 109.5
C45B C48B H48F 109.5
H48D C48B H48F 109.5
H48E C48B H48F 109.5
C50B C49B C51B 109.6(15)
C50B C49B C52B 107.7(14)
C51B C49B C52B 107.0(15)
C50B C49B P3 109.1(15)
C51B C49B P3 109.8(19)
C52B C49B P3 113.6(16)
C49B C50B H50D 109.5
C49B C50B H50E 109.5
H50D C50B H50E 109.5
C49B C50B H50F 109.5
H50D C50B H50F 109.5
H50E C50B H50F 109.5
C49B C51B H51D 109.5
C49B C51B H51E 109.5
H51D C51B H51E 109.5
C49B C51B H51F 109.5
H51D C51B H51F 109.5
H51E C51B H51F 109.5
C49B C52B H52D 109.5
C49B C52B H52E 109.5
H52D C52B H52E 109.5
C49B C52B H52F 109.5
H52D C52B H52F 109.5
H52E C52B H52F 109.5
C54B C53B C56B 92(3)
C54B C53B C55B 110.1(19)
C56B C53B C55B 101(3)
C54B C53B P3 115(2)
C56B C53B P3 115(2)
C55B C53B P3 120.0(19)
C53B C54B H54D 109.5
C53B C54B H54E 109.5
H54D C54B H54E 109.5
C53B C54B H54F 109.5
H54D C54B H54F 109.5
H54E C54B H54F 109.5
C53B C55B H55D 109.5
C53B C55B H55E 109.5
H55D C55B H55E 109.5
C53B C55B H55F 109.5
H55D C55B H55F 109.5
H55E C55B H55F 109.5
C53B C56B H56D 109.5
C53B C56B H56E 109.5
H56D C56B H56E 109.5
C53B C56B H56F 109.5
H56D C56B H56F 109.5
H56E C56B H56F 109.5
S1 N1 S2 122.8(12)
O2 S1 O1 118.2(7)
O2 S1 N1 104.1(7)
O1 S1 N1 123.5(8)
O2 S1 C101 103.6(8)
O1 S1 C101 101.6(7)
N1 S1 C101 103.0(8)
O4 S2 N1 118.0(12)
O4 S2 O3 115.4(13)
N1 S2 O3 111.5(9)
O4 S2 C100 104.1(10)
N1 S2 C100 92.9(11)
O3 S2 C100 112.3(11)
F3 C100 F2 112.9(18)
F3 C100 S2 124(2)
F2 C100 S2 115.1(12)
F3 C100 F1 99.6(15)
F2 C100 F1 87.7(18)
S2 C100 F1 109.1(11)
F6 C101 F4 109.0(15)
F6 C101 F5 110.0(15)
F4 C101 F5 105.7(15)
F6 C101 S1 110.9(13)
F4 C101 S1 112.1(13)
F5 C101 S1 109.1(12)

loop_
_geom_bond_atom_site_label_1
_geom_bond_atom_site_label_2
_geom_bond_distance
Au1 C58 2.162(8)
Au1 P1 2.2745(17)
Au1 C57 2.360(7)
Pt1 C57 2.044(7)
Pt1 P2 2.324(2)
Pt1 P3 2.343(2)
Pt1 H1 1.60(2)
P1 C31 1.802(7)
P1 C32 1.819(8)
P1 C1 1.847(7)
C1 C6 1.421(10)
C1 C2 1.455(9)
C2 C3 1.363(12)
C2 C19 1.519(11)
C3 C4 1.383(15)
C3 H3 0.9500
C4 C5 1.388(13)
C4 H4 0.9500
C5 C6 1.390(10)
C5 H5 0.9500
C6 C7 1.502(10)
C7 C12 1.407(11)
C7 C8 1.423(10)
C8 C9 1.403(11)
C8 C13 1.499(10)
C9 C10 1.379(15)
C9 H9 0.9500
C10 C11 1.371(16)
C10 H10 0.9500
C11 C12 1.386(13)
C11 H11 0.9500
C12 C16 1.512(13)
C13 C15 1.524(13)
C13 C14 1.536(12)
C13 H13 1.0000
C14 H14A 0.9800
C14 H14B 0.9800
C14 H14C 0.9800
C15 H15A 0.9800
C15 H15B 0.9800
C15 H15C 0.9800
C16 C17 1.541(15)
C16 C18 1.543(15)
C16 H16 1.0000
C17 H17A 0.9800
C17 H17B 0.9800
C17 H17C 0.9800
C18 H18A 0.9800
C18 H18B 0.9800
C18 H18C 0.9800
C19 C24 1.407(14)
C19 C20 1.411(15)
C20 C21 1.388(14)
C20 C25 1.498(17)
C21 C22 1.39(2)
C21 H21 0.9500
C22 C23 1.37(2)
C22 H22 0.9500
C23 C24 1.416(16)
C23 H23 0.9500
C24 C28 1.479(18)
C25 C27 1.550(19)
C25 C26 1.567(15)
C25 H25 1.0000
C26 H26A 0.9800
C26 H26B 0.9800
C26 H26C 0.9800
C27 H27A 0.9800
C27 H27B 0.9800
C27 H27C 0.9800
C28 C30 1.520(19)
C28 C29 1.552(17)
C28 H28 1.0000
C29 H29A 0.9800
C29 H29B 0.9800
C29 H29C 0.9800
C30 H30A 0.9800
C30 H30B 0.9800
C30 H30C 0.9800
C31 H31A 0.9800
C31 H31B 0.9800
C31 H31C 0.9800
C32 H32A 0.9800
C32 H32B 0.9800
C32 H32C 0.9800
P2 C33 1.835(17)
P2 C41 1.914(18)
P2 C37 1.961(16)
C33 C36 1.45(2)
C33 C35 1.62(2)
C33 C34 1.73(3)
C34 H34A 0.9800
C34 H34B 0.9800
C34 H34C 0.9800
C35 H35A 0.9800
C35 H35B 0.9800
C35 H35C 0.9800
C36 H36A 0.9800
C36 H36B 0.9800
C36 H36C 0.9800
C37 C40 1.45(2)
C37 C39 1.59(2)
C37 C38 1.60(2)
C38 H38A 0.9800
C38 H38B 0.9800
C38 H38C 0.9800
C39 H39A 0.9800
C39 H39B 0.9800
C39 H39C 0.9800
C40 H40A 0.9800
C40 H40B 0.9800
C40 H40C 0.9800
C41 C42 1.49(3)
C41 C44 1.53(2)
C41 C43 1.57(2)
C42 H42A 0.9800
C42 H42B 0.9800
C42 H42C 0.9800
C43 H43A 0.9800
C43 H43B 0.9800
C43 H43C 0.9800
C44 H44A 0.9800
C44 H44B 0.9800
C44 H44C 0.9800
C57 C58 1.214(10)
C58 H58 0.9500
P3 C45B 1.74(2)
P3 C53B 1.84(3)
P3 C45 1.879(13)
P3 C49B 1.91(2)
P3 C49 1.925(17)
P3 C53 2.033(16)
C45 C47 1.519(15)
C45 C48 1.532(16)
C45 C46 1.532(14)
C46 H46A 0.9800
C46 H46B 0.9800
C46 H46C 0.9800
C47 H47A 0.9800
C47 H47B 0.9800
C47 H47C 0.9800
C48 H48A 0.9800
C48 H48B 0.9800
C48 H48C 0.9800
C49 C51 1.529(15)
C49 C52 1.531(15)
C49 C50 1.552(17)
C50 H50A 0.9800
C50 H50B 0.9800
C50 H50C 0.9800
C51 H51A 0.9800
C51 H51B 0.9800
C51 H51C 0.9800
C52 H52A 0.9800
C52 H52B 0.9800
C52 H52C 0.9800
C53 C55 1.517(17)
C53 C56 1.518(17)
C53 C54 1.538(15)
C54 H54A 0.9800
C54 H54B 0.9800
C54 H54C 0.9800
C55 H55A 0.9800
C55 H55B 0.9800
C55 H55C 0.9800
C56 H56A 0.9800
C56 H56B 0.9800
C56 H56C 0.9800
C45B C47B 1.526(17)
C45B C46B 1.545(18)
C45B C48B 1.553(19)
C46B H46D 0.9800
C46B H46E 0.9800
C46B H46F 0.9800
C47B H47D 0.9800
C47B H47E 0.9800
C47B H47F 0.9800
C48B H48D 0.9800
C48B H48E 0.9800
C48B H48F 0.9800
C49B C50B 1.524(17)
C49B C51B 1.525(18)
C49B C52B 1.548(18)
C50B H50D 0.9800
C50B H50E 0.9800
C50B H50F 0.9800
C51B H51D 0.9800
C51B H51E 0.9800
C51B H51F 0.9800
C52B H52D 0.9800
C52B H52E 0.9800
C52B H52F 0.9800
C53B C54B 1.52(2)
C53B C56B 1.53(2)
C53B C55B 1.529(18)
C54B H54D 0.9800
C54B H54E 0.9800
C54B H54F 0.9800
C55B H55D 0.9800
C55B H55E 0.9800
C55B H55F 0.9800
C56B H56D 0.9800
C56B H56E 0.9800
C56B H56F 0.9800
N1 S1 1.538(15)
N1 S2 1.558(13)
S1 O2 1.449(9)
S1 O1 1.453(10)
S1 C101 1.83(2)
S2 O4 1.314(12)
S2 O3 1.582(16)
S2 C100 1.66(2)
C100 F3 1.22(2)
C100 F2 1.44(2)
C100 F1 1.52(3)
C101 F6 1.268(15)
C101 F4 1.325(19)
C101 F5 1.355(18)
